data_7057722
loop_
_publ_author_name
'Fan, Qiangwen'
'Tan, Hongbo'
'Li, Peng'
'Yan, Hong'

_publ_section_title
;
 Hetero-intermolecular [2+2] photocycloaddition of 1,4-dihydropyridines: a
 combined experimental and DFT study
;
_journal_issue 20
_journal_name_full 'New Journal of Chemistry'
_journal_page_first 16795
_journal_paper_doi 10.1039/C8NJ02192A
_journal_volume 42
_journal_year 2018
_chemical_formula_moiety 'C37 H42 N2 O11'
_chemical_formula_sum 'C37 H42 N2 O11'
_chemical_formula_weight 690.72
_space_group_crystal_system triclinic
_space_group_IT_number 2
_space_group_name_Hall '-P 1'
_space_group_name_H-M_alt 'P -1'
_symmetry_space_group_name_Hall '-P 1'
_symmetry_space_group_name_H-M 'P -1'
_atom_sites_solution_hydrogens geom
_atom_sites_solution_primary direct
_audit_creation_date 16-05-26
_audit_creation_method
;
Rigaku CrystalClear-SM Expert 2.1 b42
;
_audit_update_record
;
2018-03-29 deposited with the CCDC.
2018-09-04 downloaded from the CCDC.
;
_cell_angle_alpha 88.088(9)
_cell_angle_beta 75.632(7)
_cell_angle_gamma 76.611(7)
_cell_formula_units_Z 4
_cell_length_a 10.9132(13)
_cell_length_b 16.828(2)
_cell_length_c 21.963(3)
_cell_measurement_reflns_used 5787
_cell_measurement_temperature 113
_cell_measurement_theta_max 27.5
_cell_measurement_theta_min 3.1
_cell_volume 3799.8(8)
_computing_cell_refinement
;
CrystalClear-SM Expert 2.1 b42 (Rigaku, 2015)
;
_computing_data_collection
;
CrystalClear-SM Expert 2.1 b42 (Rigaku, 2015)
;
_computing_data_reduction
;
CrystalClear-SM Expert 2.1 b42 (Rigaku, 2015)
;
_computing_molecular_graphics 'Olex2 (Dolomanov et al., 2009)'
_computing_publication_material 'Olex2 (Dolomanov et al., 2009)'
_computing_structure_refinement 'ShelXL (Sheldrick, 2015)'
_computing_structure_solution 'ShelXS (Sheldrick, 2008)'
_diffrn_ambient_temperature 113
_diffrn_detector PILT
_diffrn_detector_area_resol_mean 5.8140
_diffrn_measured_fraction_theta_full 0.990
_diffrn_measured_fraction_theta_max 0.976
_diffrn_measurement_details
;
scan:
    Number of images: 360
               Slice: -105.0000 - 75.0000
         Image width: 0.5000
            Exp time: 5.0000
       Rotation axis: Omega
               Omega: 0.0000
                 Chi: 45.0000
                 Phi: 0.0000
                 XTD: 45.0040
              2theta: -15.0627
scan:
    Number of images: 360
               Slice: -105.0000 - 75.0000
         Image width: 0.5000
            Exp time: 5.0000
       Rotation axis: Omega
               Omega: 0.0000
                 Chi: 45.0000
                 Phi: 90.0000
                 XTD: 45.0040
              2theta: -15.0627
scan:
    Number of images: 360
               Slice: -105.0000 - 75.0000
         Image width: 0.5000
            Exp time: 5.0000
       Rotation axis: Omega
               Omega: 0.0000
                 Chi: 45.0000
                 Phi: 180.0000
                 XTD: 45.0040
              2theta: -15.0627
;
_diffrn_measurement_device
;
AFC10: Fixed Chi 2 circle
;
_diffrn_measurement_device_type 'Rigaku Pilatus 200K'
_diffrn_measurement_method '\w scans'
_diffrn_measurement_specimen_support Fiber
_diffrn_orient_matrix_type d*Trek
_diffrn_orient_matrix_UB_11 0.078108
_diffrn_orient_matrix_UB_12 0.057411
_diffrn_orient_matrix_UB_13 0.007294
_diffrn_orient_matrix_UB_21 -0.004568
_diffrn_orient_matrix_UB_22 -0.024722
_diffrn_orient_matrix_UB_23 0.055693
_diffrn_orient_matrix_UB_31 0.017094
_diffrn_orient_matrix_UB_32 -0.040977
_diffrn_orient_matrix_UB_33 -0.015469
_diffrn_radiation_monochromator Confocal
_diffrn_radiation_type MoK\a
_diffrn_radiation_wavelength 0.71073
_diffrn_reflns_av_R_equivalents 0.0431
_diffrn_reflns_av_unetI/netI 0.0487
_diffrn_reflns_Laue_measured_fraction_full 0.990
_diffrn_reflns_Laue_measured_fraction_max 0.976
_diffrn_reflns_limit_h_max 14
_diffrn_reflns_limit_h_min -14
_diffrn_reflns_limit_k_max 21
_diffrn_reflns_limit_k_min -21
_diffrn_reflns_limit_l_max 28
_diffrn_reflns_limit_l_min -28
_diffrn_reflns_number 48769
_diffrn_reflns_point_group_measured_fraction_full 0.990
_diffrn_reflns_point_group_measured_fraction_max 0.976
_diffrn_reflns_theta_full 25.242
_diffrn_reflns_theta_max 27.539
_diffrn_reflns_theta_min 3.060
_diffrn_source 'Rotating Anode'
_diffrn_source_current 24.0
_diffrn_source_power 1.2
_diffrn_source_voltage 50.0
_exptl_absorpt_coefficient_mu 0.089
_exptl_absorpt_correction_T_max 1.000
_exptl_absorpt_correction_T_min 0.925
_exptl_absorpt_correction_type multi-scan
_exptl_crystal_colour Colorless
_exptl_crystal_density_diffrn 1.207
_exptl_crystal_density_method "'not measured'"
_exptl_crystal_description Prism
_exptl_crystal_F_000 1464
_exptl_crystal_preparation Fiber
_exptl_crystal_size_max 0.23
_exptl_crystal_size_mid 0.22
_exptl_crystal_size_min 0.18
_refine_diff_density_max 0.716
_refine_diff_density_min -0.450
_refine_diff_density_rms 0.065
_refine_ls_extinction_method none
_refine_ls_goodness_of_fit_ref 1.048
_refine_ls_hydrogen_treatment constr
_refine_ls_matrix_type full
_refine_ls_number_parameters 924
_refine_ls_number_reflns 17104
_refine_ls_number_restraints 56
_refine_ls_restrained_S_all 1.049
_refine_ls_R_factor_all 0.1166
_refine_ls_R_factor_gt 0.0783
_refine_ls_shift/su_max 0.001
_refine_ls_shift/su_mean 0.000
_refine_ls_structure_factor_coef Fsqd
_refine_ls_weighting_details 'w=1/[\s^2^(Fo^2^)+(0.0830P)^2^+5.3487P] where P=(Fo^2^+2Fc^2^)/3'
_refine_ls_weighting_scheme calc
_refine_ls_wR_factor_gt 0.1892
_refine_ls_wR_factor_ref 0.2147
_reflns_Friedel_coverage 0.000
_reflns_number_gt 11650
_reflns_number_total 17104
_reflns_threshold_expression 'I > 2\s(I)'
_cod_data_source_file c8nj02192a2.cif
_cod_data_source_block shelx_sq
_cod_depositor_comments 'Adding full bibliography for 7057720--7057722.cif.'
_cod_original_cell_volume 3799.9(9)
_cod_database_code 7057722
_shelx_space_group_comment
;
The symmetry employed for this shelxl refinement is uniquely defined
by the following loop, which should always be used as a source of
symmetry information in preference to the above space-group names.
They are only intended as comments.
;
_shelx_estimated_absorpt_t_max 0.984
_shelx_estimated_absorpt_t_min 0.980
_olex2_refinement_description
;
1. Fixed Uiso
 At 1.2 times of:
  All C(H) groups, All C(H,H) groups
 At 1.5 times of:
  All C(H,H,H) groups
2. Shared sites
{C73, C73'}
3. Restrained distances
 C73-C74 = C73'-C74'
 1.54 with sigma of 0.01
4. Uiso/Uaniso restraints and constraints
C73 \\sim C74 \\sim C73' \\sim C74': within 2A with sigma of 0.01 and sigma for
terminal atoms of 0.02
Uanis(C73) \\sim Ueq, Uanis(C74) \\sim Ueq, Uanis(C73') \\sim Ueq, Uanis(C74')
\\sim Ueq: with sigma of 0.01 and sigma for terminal atoms of 0.02
Uanis(C73) = Uanis(C73')
5. Others
 Sof(C73')=Sof(H73C)=Sof(H73D)=Sof(C74')=Sof(H74D)=Sof(H74E)=Sof(H74F)=1-FVAR(1)
 Sof(C73)=Sof(H73A)=Sof(H73B)=Sof(C74)=Sof(H74A)=Sof(H74B)=Sof(H74C)=FVAR(1)
6.a Ternary CH refined with riding coordinates:
 C3(H3), C5(H5), C7(H7), C10(H10), C40(H40), C42(H42), C44(H44), C47(H47)
6.b Secondary CH2 refined with riding coordinates:
 C18(H18A,H18B), C21(H21A,H21B), C33(H33A,H33B), C36(H36A,H36B), C55(H55A,
 H55B), C58(H58A,H58B), C70(H70A,H70B), C73(H73A,H73B), C73'(H73C,H73D)
6.c Me refined with riding coordinates:
 C74(H74A,H74B,H74C), C74'(H74D,H74E,H74F)
6.d Aromatic/amide H refined with riding coordinates:
 C1(H1), C8(H8), C12(H12), C13(H13), C14(H14), C15(H15), C16(H16), C24(H24),
 C28(H28), C38(H38), C45(H45), C49(H49), C50(H50), C51(H51), C52(H52), C53(H53),
  C61(H61), C65(H65)
6.e Idealised Me refined as rotating group:
 C19(H19A,H19B,H19C), C22(H22A,H22B,H22C), C29(H29A,H29B,H29C), C30(H30A,H30B,
 H30C), C31(H31A,H31B,H31C), C34(H34A,H34B,H34C), C37(H37A,H37B,H37C), C56(H56A,
 H56B,H56C), C59(H59A,H59B,H59C), C66(H66A,H66B,H66C), C67(H67A,H67B,H67C),
 C68(H68A,H68B,H68C), C71(H71A,H71B,H71C)
;
_shelx_shelxl_version_number 2014/8
_olex2_submission_special_instructions 'No special instructions were received'

loop_
_space_group_symop_operation_xyz
'x, y, z'
'-x, -y, -z'

loop_
_atom_site_label
_atom_site_type_symbol
_atom_site_fract_x
_atom_site_fract_y
_atom_site_fract_z
_atom_site_U_iso_or_equiv
_atom_site_adp_type
_atom_site_occupancy
_atom_site_site_symmetry_order
_atom_site_calc_flag
_atom_site_refinement_flags_posn
_atom_site_refinement_flags_adp
_atom_site_refinement_flags_occupancy
_atom_site_disorder_assembly
_atom_site_disorder_group
O1 O 0.78003(19) -0.15801(11) 0.84417(9) 0.0281(4) Uani 1 1 d . . . . .
O2 O 0.8918(2) -0.10579(13) 0.75834(10) 0.0372(5) Uani 1 1 d . . . . .
O3 O 0.6613(2) -0.10340(13) 0.69021(11) 0.0421(5) Uani 1 1 d . . . . .
O4 O 0.6759(2) 0.01814(13) 0.64635(9) 0.0353(5) Uani 1 1 d . . . . .
O5 O 0.2559(2) -0.11917(13) 0.69630(12) 0.0440(6) Uani 1 1 d . . . . .
O6 O 0.1714(2) -0.02381(15) 0.60668(11) 0.0453(6) Uani 1 1 d . . . . .
O7 O 0.2052(2) 0.12809(15) 0.59103(11) 0.0473(6) Uani 1 1 d . . . . .
O8 O 0.3192(2) 0.25543(12) 0.77819(10) 0.0369(5) Uani 1 1 d . . . . .
O9 O 0.2499(2) 0.22865(13) 0.88036(10) 0.0432(6) Uani 1 1 d . . . . .
O10 O 0.5338(2) 0.19844(12) 0.98523(9) 0.0349(5) Uani 1 1 d . . . . .
O11 O 0.5809(2) 0.06914(12) 1.01732(9) 0.0410(6) Uani 1 1 d . . . . .
O12 O 0.81833(18) 0.32376(11) 0.35542(9) 0.0277(4) Uani 1 1 d . . . . .
O13 O 0.9422(2) 0.37181(12) 0.27105(10) 0.0345(5) Uani 1 1 d . . . . .
O14 O 0.6949(2) 0.36273(12) 0.20152(10) 0.0357(5) Uani 1 1 d . . . . .
O15 O 0.7373(2) 0.47446(13) 0.14997(9) 0.0318(5) Uani 1 1 d . . . . .
O16 O 0.2835(2) 0.35715(13) 0.21163(10) 0.0379(5) Uani 1 1 d . . . . .
O17 O 0.2543(2) 0.42272(14) 0.10188(10) 0.0388(5) Uani 1 1 d . . . . .
O18 O 0.3535(3) 0.55041(17) 0.05803(12) 0.0598(8) Uani 1 1 d . . . . .
O19 O 0.3585(2) 0.72360(13) 0.26264(10) 0.0399(5) Uani 1 1 d . . . . .
O20 O 0.2788(2) 0.70789(13) 0.36621(10) 0.0400(5) Uani 1 1 d . . . . .
O21 O 0.5351(2) 0.69227(12) 0.47229(10) 0.0364(5) Uani 1 1 d . . . . .
O22 O 0.5915(2) 0.56962(13) 0.51398(9) 0.0406(5) Uani 1 1 d . . . . .
N1 N 0.6745(2) 0.12877(13) 0.80060(11) 0.0267(5) Uani 1 1 d . . . . .
N2 N 0.4526(2) -0.00449(14) 0.86288(11) 0.0291(5) Uani 1 1 d . . . . .
N3 N 0.4968(2) 0.47966(14) 0.36653(10) 0.0257(5) Uani 1 1 d . . . . .
N4 N 0.7238(2) 0.60614(13) 0.29515(10) 0.0252(5) Uani 1 1 d . . . . .
C1 C 0.3816(3) 0.07293(17) 0.86412(13) 0.0266(6) Uani 1 1 d . . . . .
H1 H 0.3228 0.0941 0.9027 0.032 Uiso 1 1 calc R . . . .
C2 C 0.3885(3) 0.12254(16) 0.81406(12) 0.0247(6) Uani 1 1 d . . . . .
C3 C 0.4694(3) 0.08996(16) 0.74964(12) 0.0246(6) Uani 1 1 d . . . . .
H3 H 0.5029 0.1357 0.7263 0.029 Uiso 1 1 calc R . . . .
C4 C 0.5886(3) 0.02067(16) 0.75553(13) 0.0259(6) Uani 1 1 d . . . . .
C5 C 0.5693(3) -0.03408(16) 0.81393(13) 0.0258(6) Uani 1 1 d . . . . .
H5 H 0.5782 -0.0922 0.8015 0.031 Uiso 1 1 calc R . . . .
C6 C 0.6998(3) -0.02048(16) 0.82685(13) 0.0243(6) Uani 1 1 d . . . . .
C7 C 0.7038(3) 0.04605(16) 0.77632(13) 0.0247(6) Uani 1 1 d . . . . .
H7 H 0.7866 0.0333 0.7426 0.030 Uiso 1 1 calc R . . . .
C8 C 0.6309(3) 0.14766(16) 0.86257(13) 0.0250(6) Uani 1 1 d . . . . .
H8 H 0.5949 0.2036 0.8745 0.030 Uiso 1 1 calc R . . . .
C9 C 0.6345(3) 0.09283(16) 0.90917(13) 0.0257(6) Uani 1 1 d . . . . .
C10 C 0.6996(3) 0.00346(16) 0.89459(12) 0.0247(6) Uani 1 1 d . . . . .
H10 H 0.6485 -0.0299 0.9247 0.030 Uiso 1 1 calc R . . . .
C11 C 0.8375(3) -0.01486(17) 0.90408(14) 0.0311(6) Uani 1 1 d . . . . .
C12 C 0.8701(4) -0.0659(2) 0.95129(16) 0.0443(8) Uani 1 1 d . . . . .
H12 H 0.8060 -0.0889 0.9787 0.053 Uiso 1 1 calc R . . . .
C13 C 0.9980(5) -0.0838(2) 0.9586(2) 0.0620(12) Uani 1 1 d . . . . .
H13 H 1.0202 -0.1191 0.9908 0.074 Uiso 1 1 calc R . . . .
C14 C 1.0922(4) -0.0500(3) 0.9189(2) 0.0639(12) Uani 1 1 d . . . . .
H14 H 1.1782 -0.0618 0.9243 0.077 Uiso 1 1 calc R . . . .
C15 C 1.0616(4) -0.0002(3) 0.8724(2) 0.0585(11) Uani 1 1 d . . . . .
H15 H 1.1261 0.0222 0.8448 0.070 Uiso 1 1 calc R . . . .
C16 C 0.9340(3) 0.0177(2) 0.86544(17) 0.0445(8) Uani 1 1 d . . . . .
H16 H 0.9128 0.0534 0.8332 0.053 Uiso 1 1 calc R . . . .
C17 C 0.8037(3) -0.09804(17) 0.80475(13) 0.0269(6) Uani 1 1 d . . . . .
C18 C 0.8707(3) -0.23762(16) 0.82971(15) 0.0328(7) Uani 1 1 d . . . . .
H18A H 0.8956 -0.2481 0.7837 0.039 Uiso 1 1 calc R . . . .
H18B H 0.8274 -0.2808 0.8498 0.039 Uiso 1 1 calc R . . . .
C19 C 0.9907(3) -0.2415(2) 0.85249(17) 0.0450(8) Uani 1 1 d . . . . .
H19A H 1.0308 -0.1968 0.8346 0.068 Uiso 1 1 calc GR . . . .
H19B H 1.0523 -0.2940 0.8392 0.068 Uiso 1 1 calc GR . . . .
H19C H 0.9672 -0.2364 0.8985 0.068 Uiso 1 1 calc GR . . . .
C20 C 0.6441(3) -0.03021(18) 0.69486(14) 0.0298(6) Uani 1 1 d . . . . .
C21 C 0.7217(4) -0.0196(2) 0.58316(15) 0.0457(8) Uani 1 1 d . . . . .
H21A H 0.7780 0.0124 0.5556 0.055 Uiso 1 1 calc R . . . .
H21B H 0.7744 -0.0756 0.5852 0.055 Uiso 1 1 calc R . . . .
C22 C 0.6136(5) -0.0232(4) 0.5562(2) 0.0789(15) Uani 1 1 d . . . . .
H22A H 0.5584 -0.0555 0.5830 0.118 Uiso 1 1 calc GR . . . .
H22B H 0.6475 -0.0488 0.5141 0.118 Uiso 1 1 calc GR . . . .
H22C H 0.5622 0.0322 0.5533 0.118 Uiso 1 1 calc GR . . . .
C23 C 0.3854(3) 0.06084(16) 0.71306(13) 0.0263(6) Uani 1 1 d . . . . .
C24 C 0.3556(3) -0.01543(17) 0.72498(14) 0.0314(6) Uani 1 1 d . . . . .
H24 H 0.3845 -0.0480 0.7571 0.038 Uiso 1 1 calc R . . . .
C25 C 0.2838(3) -0.04380(18) 0.68987(15) 0.0328(7) Uani 1 1 d . . . . .
C26 C 0.2372(3) 0.0053(2) 0.64411(14) 0.0343(7) Uani 1 1 d . . . . .
C27 C 0.2606(3) 0.08370(19) 0.63460(14) 0.0325(7) Uani 1 1 d . . . . .
C28 C 0.3367(3) 0.11045(18) 0.66821(14) 0.0303(6) Uani 1 1 d . . . . .
H28 H 0.3556 0.1628 0.6606 0.036 Uiso 1 1 calc R . . . .
C29 C 0.3019(4) -0.1706(2) 0.7431(2) 0.0562(10) Uani 1 1 d . . . . .
H29A H 0.3970 -0.1816 0.7333 0.084 Uiso 1 1 calc GR . . . .
H29B H 0.2748 -0.2223 0.7436 0.084 Uiso 1 1 calc GR . . . .
H29C H 0.2654 -0.1431 0.7845 0.084 Uiso 1 1 calc GR . . . .
C30 C 0.0362(3) -0.0118(2) 0.6350(2) 0.0515(9) Uani 1 1 d . . . . .
H30A H 0.0235 -0.0395 0.6753 0.077 Uiso 1 1 calc GR . . . .
H30B H -0.0055 -0.0344 0.6071 0.077 Uiso 1 1 calc GR . . . .
H30C H -0.0027 0.0468 0.6421 0.077 Uiso 1 1 calc GR . . . .
C31 C 0.2284(5) 0.2071(3) 0.5790(2) 0.0731(15) Uani 1 1 d . . . . .
H31A H 0.1870 0.2423 0.6166 0.110 Uiso 1 1 calc GR . . . .
H31B H 0.1922 0.2303 0.5440 0.110 Uiso 1 1 calc GR . . . .
H31C H 0.3223 0.2035 0.5681 0.110 Uiso 1 1 calc GR . . . .
C32 C 0.3177(3) 0.20694(17) 0.82074(13) 0.0288(6) Uani 1 1 d . . . . .
C33 C 0.1802(4) 0.3124(2) 0.89325(19) 0.0560(10) Uani 1 1 d . . . . .
H33A H 0.1180 0.3287 0.8666 0.067 Uiso 1 1 calc R . . . .
H33B H 0.2410 0.3493 0.8854 0.067 Uiso 1 1 calc R . . . .
C34 C 0.1090(5) 0.3157(3) 0.9621(2) 0.0871(17) Uani 1 1 d . . . . .
H34A H 0.0483 0.2797 0.9688 0.131 Uiso 1 1 calc GR . . . .
H34B H 0.0608 0.3718 0.9746 0.131 Uiso 1 1 calc GR . . . .
H34C H 0.1720 0.2977 0.9876 0.131 Uiso 1 1 calc GR . . . .
C35 C 0.5821(3) 0.11776(17) 0.97471(13) 0.0289(6) Uani 1 1 d . . . . .
C36 C 0.4673(4) 0.2251(2) 1.04999(16) 0.0482(9) Uani 1 1 d . . . . .
H36A H 0.4124 0.1869 1.0688 0.058 Uiso 1 1 calc R . . . .
H36B H 0.4093 0.2799 1.0499 0.058 Uiso 1 1 calc R . . . .
C37 C 0.5587(5) 0.2288(2) 1.08947(19) 0.0691(13) Uani 1 1 d . . . . .
H37A H 0.6045 0.1733 1.0966 0.104 Uiso 1 1 calc GR . . . .
H37B H 0.5099 0.2559 1.1299 0.104 Uiso 1 1 calc GR . . . .
H37C H 0.6219 0.2598 1.0679 0.104 Uiso 1 1 calc GR . . . .
C38 C 0.4231(3) 0.55505(16) 0.36198(13) 0.0249(6) Uani 1 1 d . . . . .
H38 H 0.3597 0.5790 0.3985 0.030 Uiso 1 1 calc R . . . .
C39 C 0.4337(3) 0.59870(16) 0.30867(13) 0.0249(6) Uani 1 1 d . . . . .
C40 C 0.5226(3) 0.56122(16) 0.24675(12) 0.0235(5) Uani 1 1 d . . . . .
H40 H 0.5588 0.6051 0.2220 0.028 Uiso 1 1 calc R . . . .
C41 C 0.6378(3) 0.49325(16) 0.25787(12) 0.0229(5) Uani 1 1 d . . . . .
C42 C 0.6144(3) 0.44534(16) 0.31953(12) 0.0229(5) Uani 1 1 d . . . . .
H42 H 0.6220 0.3862 0.3109 0.027 Uiso 1 1 calc R . . . .
C43 C 0.7442(3) 0.46043(16) 0.33164(12) 0.0234(5) Uani 1 1 d . . . . .
C44 C 0.7534(3) 0.52087(16) 0.27636(12) 0.0240(6) Uani 1 1 d . . . . .
H44 H 0.8371 0.5046 0.2435 0.029 Uiso 1 1 calc R . . . .
C45 C 0.6673(3) 0.63174(16) 0.35509(12) 0.0240(6) Uani 1 1 d . . . . .
H45 H 0.6251 0.6879 0.3626 0.029 Uiso 1 1 calc R . . . .
C46 C 0.6665(3) 0.58285(15) 0.40550(12) 0.0231(5) Uani 1 1 d . . . . .
C47 C 0.7390(3) 0.49400(16) 0.39735(12) 0.0241(6) Uani 1 1 d . . . . .
H47 H 0.6898 0.4622 0.4298 0.029 Uiso 1 1 calc R . . . .
C48 C 0.8764(3) 0.48190(17) 0.40717(13) 0.0291(6) Uani 1 1 d . . . . .
C49 C 0.9646(3) 0.5238(2) 0.37165(16) 0.0414(8) Uani 1 1 d . . . . .
H49 H 0.9374 0.5629 0.3426 0.050 Uiso 1 1 calc R . . . .
C50 C 1.0919(4) 0.5098(3) 0.37785(18) 0.0524(9) Uani 1 1 d . . . . .
H50 H 1.1507 0.5385 0.3527 0.063 Uiso 1 1 calc R . . . .
C51 C 1.1325(4) 0.4544(2) 0.42031(18) 0.0502(9) Uani 1 1 d . . . . .
H51 H 1.2189 0.4450 0.4249 0.060 Uiso 1 1 calc R . . . .
C52 C 1.0464(4) 0.4128(2) 0.45594(18) 0.0493(9) Uani 1 1 d . . . . .
H52 H 1.0738 0.3745 0.4854 0.059 Uiso 1 1 calc R . . . .
C53 C 0.9189(3) 0.42603(19) 0.44946(15) 0.0383(7) Uani 1 1 d . . . . .
H53 H 0.8609 0.3964 0.4743 0.046 Uiso 1 1 calc R . . . .
C54 C 0.8486(3) 0.38155(16) 0.31503(12) 0.0244(6) Uani 1 1 d . . . . .
C55 C 0.9064(3) 0.24226(17) 0.34406(15) 0.0341(7) Uani 1 1 d . . . . .
H55A H 0.9382 0.2310 0.2982 0.041 Uiso 1 1 calc R . . . .
H55B H 0.8578 0.2007 0.3624 0.041 Uiso 1 1 calc R . . . .
C56 C 1.0197(3) 0.2352(2) 0.37191(18) 0.0458(8) Uani 1 1 d . . . . .
H56A H 1.0645 0.2788 0.3562 0.069 Uiso 1 1 calc GR . . . .
H56B H 1.0799 0.1820 0.3600 0.069 Uiso 1 1 calc GR . . . .
H56C H 0.9893 0.2403 0.4178 0.069 Uiso 1 1 calc GR . . . .
C57 C 0.6923(3) 0.43461(17) 0.20124(13) 0.0269(6) Uani 1 1 d . . . . .
C58 C 0.7697(3) 0.4290(2) 0.09051(14) 0.0408(8) Uani 1 1 d . . . . .
H58A H 0.6931 0.4107 0.0851 0.049 Uiso 1 1 calc R . . . .
H58B H 0.8410 0.3802 0.0900 0.049 Uiso 1 1 calc R . . . .
C59 C 0.8107(4) 0.4838(3) 0.03908(16) 0.0500(9) Uani 1 1 d . . . . .
H59A H 0.7423 0.5338 0.0420 0.075 Uiso 1 1 calc GR . . . .
H59B H 0.8260 0.4560 -0.0016 0.075 Uiso 1 1 calc GR . . . .
H59C H 0.8910 0.4976 0.0428 0.075 Uiso 1 1 calc GR . . . .
C60 C 0.4458(3) 0.52689(17) 0.20885(13) 0.0259(6) Uani 1 1 d . . . . .
C61 C 0.3931(3) 0.46079(17) 0.23141(13) 0.0285(6) Uani 1 1 d . . . . .
H61 H 0.3995 0.4399 0.2715 0.034 Uiso 1 1 calc R . . . .
C62 C 0.3311(3) 0.42528(17) 0.19544(14) 0.0293(6) Uani 1 1 d . . . . .
C63 C 0.3172(3) 0.45787(18) 0.13751(14) 0.0316(6) Uani 1 1 d . . . . .
C64 C 0.3699(3) 0.5238(2) 0.11508(14) 0.0361(7) Uani 1 1 d . . . . .
C65 C 0.4358(3) 0.55771(18) 0.15076(14) 0.0332(7) Uani 1 1 d . . . . .
H65 H 0.4738 0.6020 0.1350 0.040 Uiso 1 1 calc R . . . .
C66 C 0.3105(4) 0.3161(2) 0.26638(17) 0.0478(9) Uani 1 1 d . . . . .
H66A H 0.4046 0.3020 0.2621 0.072 Uiso 1 1 calc GR . . . .
H66B H 0.2778 0.2661 0.2711 0.072 Uiso 1 1 calc GR . . . .
H66C H 0.2676 0.3520 0.3035 0.072 Uiso 1 1 calc GR . . . .
C67 C 0.1163(3) 0.4489(2) 0.12246(17) 0.0425(8) Uani 1 1 d . . . . .
H67A H 0.0877 0.4339 0.1663 0.064 Uiso 1 1 calc GR . . . .
H67B H 0.0761 0.4224 0.0961 0.064 Uiso 1 1 calc GR . . . .
H67C H 0.0903 0.5083 0.1191 0.064 Uiso 1 1 calc GR . . . .
C68 C 0.4152(7) 0.6145(4) 0.0322(2) 0.112(3) Uani 1 1 d . . . . .
H68A H 0.3704 0.6654 0.0563 0.168 Uiso 1 1 calc GR . . . .
H68B H 0.4112 0.6218 -0.0118 0.168 Uiso 1 1 calc GR . . . .
H68C H 0.5062 0.6002 0.0344 0.168 Uiso 1 1 calc GR . . . .
C69 C 0.3561(3) 0.68101(17) 0.30906(14) 0.0298(6) Uani 1 1 d . . . . .
C70 C 0.1978(4) 0.7895(2) 0.37125(18) 0.0506(9) Uani 1 1 d . . . . .
H70A H 0.1427 0.7963 0.3409 0.061 Uiso 1 1 calc R . . . .
H70B H 0.2518 0.8303 0.3625 0.061 Uiso 1 1 calc R . . . .
C71 C 0.1147(4) 0.8002(3) 0.4376(2) 0.0631(11) Uani 1 1 d . . . . .
H71A H 0.0662 0.7571 0.4464 0.095 Uiso 1 1 calc GR . . . .
H71B H 0.0536 0.8537 0.4427 0.095 Uiso 1 1 calc GR . . . .
H71C H 0.1703 0.7968 0.4669 0.095 Uiso 1 1 calc GR . . . .
C72 C 0.5963(3) 0.61270(16) 0.46809(13) 0.0271(6) Uani 1 1 d . . . . .
C73 C 0.4580(4) 0.7240(2) 0.53381(17) 0.0544(10) Uani 0.590(9) 1 d D U P A 1
H73A H 0.5119 0.7147 0.5647 0.065 Uiso 0.590(9) 1 calc R . P A 1
H73B H 0.3848 0.6969 0.5484 0.065 Uiso 0.590(9) 1 calc R . P A 1
C74 C 0.4086(7) 0.8134(3) 0.5263(4) 0.065(2) Uani 0.590(9) 1 d D U P A 1
H74A H 0.3553 0.8382 0.5668 0.098 Uiso 0.590(9) 1 calc R . P A 1
H74B H 0.4823 0.8391 0.5117 0.098 Uiso 0.590(9) 1 calc R . P A 1
H74C H 0.3558 0.8214 0.4954 0.098 Uiso 0.590(9) 1 calc R . P A 1
C73' C 0.4580(4) 0.7240(2) 0.53381(17) 0.0544(10) Uani 0.410(9) 1 d D U P A 2
H73C H 0.4068 0.6840 0.5529 0.065 Uiso 0.410(9) 1 calc R . P A 2
H73D H 0.3954 0.7748 0.5280 0.065 Uiso 0.410(9) 1 calc R . P A 2
C74' C 0.5298(11) 0.7426(7) 0.5802(4) 0.069(3) Uani 0.410(9) 1 d D U P A 2
H74D H 0.4673 0.7635 0.6198 0.103 Uiso 0.410(9) 1 calc R . P A 2
H74E H 0.5901 0.6925 0.5880 0.103 Uiso 0.410(9) 1 calc R . P A 2
H74F H 0.5787 0.7837 0.5630 0.103 Uiso 0.410(9) 1 calc R . P A 2

loop_
_atom_site_aniso_label
_atom_site_aniso_U_11
_atom_site_aniso_U_22
_atom_site_aniso_U_33
_atom_site_aniso_U_23
_atom_site_aniso_U_13
_atom_site_aniso_U_12
O1 0.0327(11) 0.0181(9) 0.0320(11) 0.0015(8) -0.0065(9) -0.0046(8)
O2 0.0405(12) 0.0328(11) 0.0300(11) 0.0006(9) 0.0023(10) -0.0035(9)
O3 0.0511(14) 0.0289(11) 0.0435(13) -0.0088(10) -0.0109(11) -0.0032(10)
O4 0.0423(12) 0.0397(12) 0.0228(10) -0.0057(9) -0.0028(9) -0.0120(10)
O5 0.0455(13) 0.0289(11) 0.0660(16) 0.0019(11) -0.0216(12) -0.0168(10)
O6 0.0441(14) 0.0614(15) 0.0411(13) -0.0033(11) -0.0154(11) -0.0277(12)
O7 0.0538(15) 0.0568(15) 0.0475(14) 0.0211(12) -0.0280(12) -0.0311(12)
O8 0.0445(13) 0.0224(10) 0.0401(12) 0.0094(9) -0.0068(10) -0.0055(9)
O9 0.0566(15) 0.0280(11) 0.0337(12) -0.0040(9) -0.0027(11) 0.0039(10)
O10 0.0491(13) 0.0228(10) 0.0268(11) -0.0014(8) -0.0004(9) -0.0059(9)
O11 0.0654(16) 0.0266(10) 0.0225(10) 0.0035(8) 0.0026(10) -0.0091(10)
O12 0.0287(10) 0.0193(9) 0.0320(11) 0.0020(8) -0.0035(8) -0.0040(8)
O13 0.0355(12) 0.0312(11) 0.0306(11) 0.0003(9) 0.0002(9) -0.0041(9)
O14 0.0435(13) 0.0292(11) 0.0336(11) -0.0044(9) -0.0057(10) -0.0101(9)
O15 0.0408(12) 0.0394(11) 0.0180(9) -0.0021(8) -0.0043(8) -0.0175(10)
O16 0.0472(13) 0.0341(11) 0.0429(13) 0.0100(10) -0.0185(11) -0.0232(10)
O17 0.0466(13) 0.0439(13) 0.0365(12) 0.0002(10) -0.0193(10) -0.0218(11)
O18 0.100(2) 0.0677(17) 0.0440(14) 0.0278(13) -0.0467(15) -0.0556(17)
O19 0.0513(14) 0.0292(11) 0.0390(13) 0.0148(10) -0.0141(11) -0.0080(10)
O20 0.0454(13) 0.0333(11) 0.0334(12) 0.0036(9) -0.0070(10) 0.0035(10)
O21 0.0446(13) 0.0248(10) 0.0302(11) -0.0018(8) 0.0040(9) -0.0028(9)
O22 0.0611(15) 0.0330(11) 0.0208(10) 0.0052(9) -0.0015(10) -0.0071(11)
N1 0.0357(13) 0.0208(11) 0.0260(12) 0.0036(9) -0.0087(10) -0.0105(10)
N2 0.0291(13) 0.0239(11) 0.0315(13) 0.0087(10) -0.0044(10) -0.0053(10)
N3 0.0257(12) 0.0275(12) 0.0227(11) 0.0073(9) -0.0041(9) -0.0067(10)
N4 0.0354(13) 0.0221(11) 0.0221(11) 0.0040(9) -0.0097(10) -0.0124(10)
C1 0.0307(15) 0.0265(14) 0.0233(14) 0.0029(11) -0.0060(11) -0.0089(12)
C2 0.0325(15) 0.0204(12) 0.0232(13) 0.0009(10) -0.0095(11) -0.0075(11)
C3 0.0357(15) 0.0194(12) 0.0211(13) 0.0037(10) -0.0076(11) -0.0112(11)
C4 0.0331(15) 0.0208(13) 0.0234(13) 0.0003(10) -0.0050(11) -0.0074(11)
C5 0.0312(15) 0.0202(12) 0.0263(14) 0.0041(11) -0.0073(12) -0.0067(11)
C6 0.0293(14) 0.0194(12) 0.0249(13) 0.0008(10) -0.0064(11) -0.0072(11)
C7 0.0292(14) 0.0224(13) 0.0228(13) -0.0001(10) -0.0050(11) -0.0079(11)
C8 0.0279(14) 0.0204(12) 0.0277(14) 0.0003(11) -0.0061(11) -0.0083(11)
C9 0.0300(14) 0.0224(13) 0.0241(14) 0.0008(11) -0.0041(11) -0.0076(11)
C10 0.0330(15) 0.0197(12) 0.0213(13) 0.0034(10) -0.0058(11) -0.0070(11)
C11 0.0408(17) 0.0257(14) 0.0278(15) -0.0043(12) -0.0129(13) -0.0042(12)
C12 0.060(2) 0.0380(18) 0.0385(18) -0.0018(14) -0.0240(17) -0.0051(16)
C13 0.080(3) 0.046(2) 0.067(3) -0.0096(19) -0.051(3) 0.008(2)
C14 0.046(2) 0.063(3) 0.087(3) -0.025(2) -0.031(2) -0.002(2)
C15 0.041(2) 0.070(3) 0.068(3) -0.013(2) -0.0164(19) -0.0136(19)
C16 0.0406(19) 0.052(2) 0.0433(19) -0.0013(16) -0.0112(15) -0.0133(16)
C17 0.0312(15) 0.0243(13) 0.0273(14) -0.0011(11) -0.0084(12) -0.0092(12)
C18 0.0359(16) 0.0182(13) 0.0395(17) -0.0024(12) -0.0044(13) -0.0014(12)
C19 0.0427(19) 0.0393(18) 0.049(2) -0.0083(15) -0.0152(16) 0.0034(15)
C20 0.0290(15) 0.0299(15) 0.0313(15) -0.0043(12) -0.0085(12) -0.0062(12)
C21 0.048(2) 0.059(2) 0.0252(16) -0.0133(15) -0.0046(14) -0.0052(17)
C22 0.073(3) 0.118(4) 0.042(2) -0.023(3) -0.015(2) -0.011(3)
C23 0.0324(15) 0.0248(13) 0.0222(13) -0.0013(11) -0.0037(11) -0.0108(12)
C24 0.0362(16) 0.0258(14) 0.0347(16) 0.0034(12) -0.0105(13) -0.0103(12)
C25 0.0299(15) 0.0299(15) 0.0393(17) -0.0041(13) -0.0059(13) -0.0103(12)
C26 0.0332(16) 0.0440(17) 0.0303(16) -0.0049(13) -0.0067(13) -0.0181(14)
C27 0.0319(16) 0.0430(17) 0.0259(15) 0.0050(13) -0.0077(12) -0.0153(13)
C28 0.0340(16) 0.0307(15) 0.0296(15) 0.0040(12) -0.0072(12) -0.0150(13)
C29 0.061(2) 0.0311(18) 0.088(3) 0.0108(19) -0.033(2) -0.0188(17)
C30 0.042(2) 0.052(2) 0.072(3) 0.0120(19) -0.0250(19) -0.0223(17)
C31 0.090(3) 0.077(3) 0.085(3) 0.053(3) -0.059(3) -0.052(3)
C32 0.0347(16) 0.0271(14) 0.0270(14) 0.0018(12) -0.0098(12) -0.0099(12)
C33 0.058(2) 0.0320(18) 0.061(2) -0.0100(17) 0.0066(19) 0.0026(17)
C34 0.099(4) 0.050(2) 0.076(3) -0.024(2) 0.032(3) 0.000(2)
C35 0.0335(15) 0.0228(13) 0.0293(15) 0.0028(11) -0.0036(12) -0.0088(12)
C36 0.065(2) 0.0321(17) 0.0331(18) -0.0059(14) 0.0102(16) -0.0058(16)
C37 0.120(4) 0.044(2) 0.042(2) -0.0080(17) -0.021(2) -0.014(2)
C38 0.0258(14) 0.0268(13) 0.0226(13) 0.0013(11) -0.0048(11) -0.0082(11)
C39 0.0305(14) 0.0257(13) 0.0229(13) 0.0046(11) -0.0109(11) -0.0111(11)
C40 0.0287(14) 0.0243(13) 0.0209(13) 0.0039(10) -0.0081(11) -0.0116(11)
C41 0.0262(14) 0.0242(13) 0.0193(13) 0.0023(10) -0.0061(10) -0.0078(11)
C42 0.0249(13) 0.0201(12) 0.0241(13) 0.0025(10) -0.0066(11) -0.0058(10)
C43 0.0284(14) 0.0235(13) 0.0191(13) 0.0022(10) -0.0053(11) -0.0087(11)
C44 0.0304(14) 0.0247(13) 0.0186(12) 0.0033(10) -0.0055(11) -0.0104(11)
C45 0.0291(14) 0.0213(12) 0.0242(13) 0.0034(10) -0.0078(11) -0.0103(11)
C46 0.0266(14) 0.0199(12) 0.0234(13) 0.0016(10) -0.0064(11) -0.0066(11)
C47 0.0320(15) 0.0249(13) 0.0170(12) 0.0044(10) -0.0070(11) -0.0093(11)
C48 0.0355(16) 0.0288(14) 0.0240(14) -0.0026(11) -0.0140(12) -0.0016(12)
C49 0.0351(17) 0.057(2) 0.0349(17) 0.0081(15) -0.0135(14) -0.0127(16)
C50 0.0386(19) 0.071(3) 0.050(2) 0.0003(19) -0.0137(17) -0.0151(18)
C51 0.040(2) 0.058(2) 0.053(2) -0.0132(18) -0.0213(17) -0.0012(17)
C52 0.060(2) 0.0373(18) 0.057(2) -0.0078(16) -0.039(2) 0.0042(17)
C53 0.051(2) 0.0306(16) 0.0383(17) -0.0026(13) -0.0222(15) -0.0062(14)
C54 0.0273(14) 0.0264(13) 0.0222(13) -0.0008(11) -0.0084(11) -0.0089(11)
C55 0.0381(17) 0.0215(14) 0.0382(17) -0.0012(12) -0.0051(13) -0.0024(12)
C56 0.045(2) 0.0378(18) 0.052(2) -0.0020(16) -0.0169(17) -0.0002(15)
C57 0.0266(14) 0.0317(15) 0.0241(14) -0.0010(11) -0.0082(11) -0.0077(12)
C58 0.0457(19) 0.052(2) 0.0259(15) -0.0100(14) -0.0073(14) -0.0147(16)
C59 0.051(2) 0.071(3) 0.0292(17) 0.0002(17) -0.0103(15) -0.0145(19)
C60 0.0294(15) 0.0279(14) 0.0234(14) 0.0020(11) -0.0092(11) -0.0101(12)
C61 0.0349(16) 0.0314(15) 0.0237(14) 0.0057(11) -0.0109(12) -0.0135(12)
C62 0.0303(15) 0.0274(14) 0.0331(15) 0.0038(12) -0.0079(12) -0.0130(12)
C63 0.0369(16) 0.0344(15) 0.0299(15) -0.0007(12) -0.0134(13) -0.0155(13)
C64 0.0460(19) 0.0406(17) 0.0302(16) 0.0091(13) -0.0187(14) -0.0181(15)
C65 0.0423(18) 0.0328(15) 0.0322(16) 0.0093(12) -0.0155(14) -0.0186(14)
C66 0.068(2) 0.0401(18) 0.049(2) 0.0174(16) -0.0271(19) -0.0277(18)
C67 0.046(2) 0.0443(19) 0.049(2) 0.0079(16) -0.0275(17) -0.0193(16)
C68 0.212(7) 0.127(5) 0.073(3) 0.074(3) -0.100(4) -0.130(5)
C69 0.0320(15) 0.0282(14) 0.0317(15) 0.0038(12) -0.0097(12) -0.0104(12)
C70 0.057(2) 0.0359(18) 0.050(2) 0.0003(16) -0.0100(18) 0.0041(16)
C71 0.054(2) 0.055(2) 0.063(3) -0.003(2) -0.007(2) 0.0152(19)
C72 0.0334(15) 0.0246(13) 0.0231(14) 0.0034(11) -0.0051(11) -0.0085(12)
C73 0.065(2) 0.0415(18) 0.0393(18) -0.0110(15) 0.0151(17) -0.0065(17)
C74 0.066(4) 0.039(3) 0.071(5) -0.022(3) 0.019(4) -0.008(3)
C73' 0.065(2) 0.0415(18) 0.0393(18) -0.0110(15) 0.0151(17) -0.0065(17)
C74' 0.091(7) 0.058(6) 0.049(5) -0.016(4) -0.003(5) -0.015(5)

loop_
_atom_type_symbol
_atom_type_description
_atom_type_scat_dispersion_real
_atom_type_scat_dispersion_imag
_atom_type_scat_source
C C 0.0033 0.0016 'International Tables Vol C Tables 4.2.6.8 and 6.1.1.4'
H H 0.0000 0.0000 'International Tables Vol C Tables 4.2.6.8 and 6.1.1.4'
N N 0.0061 0.0033 'International Tables Vol C Tables 4.2.6.8 and 6.1.1.4'
O O 0.0106 0.0060 'International Tables Vol C Tables 4.2.6.8 and 6.1.1.4'

loop_
_geom_angle_atom_site_label_1
_geom_angle_atom_site_label_2
_geom_angle_atom_site_label_3
_geom_angle
C17 O1 C18 116.6(2)
C20 O4 C21 117.6(2)
C25 O5 C29 117.2(3)
C26 O6 C30 112.7(3)
C27 O7 C31 117.1(3)
C32 O9 C33 117.9(3)
C35 O10 C36 116.6(2)
C54 O12 C55 116.7(2)
C57 O15 C58 115.5(2)
C62 O16 C66 117.1(2)
C63 O17 C67 112.3(2)
C64 O18 C68 116.3(3)
C69 O20 C70 117.7(2)
C72 O21 C73 116.7(2)
C72 O21 C73' 116.7(2)
C8 N1 C7 122.4(2)
C1 N2 C5 121.6(2)
C38 N3 C42 122.4(2)
C45 N4 C44 121.7(2)
N2 C1 H1 117.7
N2 C1 C2 124.5(3)
C2 C1 H1 117.7
C1 C2 C3 120.4(2)
C1 C2 C32 121.0(3)
C32 C2 C3 118.6(2)
C2 C3 H3 108.1
C2 C3 C4 110.5(2)
C2 C3 C23 110.2(2)
C4 C3 H3 108.1
C23 C3 H3 108.1
C23 C3 C4 111.8(2)
C3 C4 C7 117.8(2)
C5 C4 C3 116.9(2)
C5 C4 C7 89.6(2)
C20 C4 C3 110.4(2)
C20 C4 C5 111.6(2)
C20 C4 C7 108.9(2)
N2 C5 C4 115.4(2)
N2 C5 H5 111.5
N2 C5 C6 115.7(2)
C4 C5 H5 111.5
C4 C5 C6 89.5(2)
C6 C5 H5 111.5
C7 C6 C5 89.7(2)
C7 C6 C10 118.2(2)
C10 C6 C5 118.7(2)
C17 C6 C5 106.9(2)
C17 C6 C7 111.9(2)
C17 C6 C10 109.7(2)
N1 C7 C4 115.0(2)
N1 C7 C6 115.0(2)
N1 C7 H7 111.8
C4 C7 H7 111.8
C6 C7 C4 89.64(19)
C6 C7 H7 111.8
N1 C8 H8 117.5
N1 C8 C9 124.9(2)
C9 C8 H8 117.5
C8 C9 C10 121.0(2)
C8 C9 C35 121.6(2)
C35 C9 C10 117.4(2)
C6 C10 H10 108.1
C9 C10 C6 110.8(2)
C9 C10 H10 108.1
C9 C10 C11 110.2(2)
C11 C10 C6 111.4(2)
C11 C10 H10 108.1
C12 C11 C10 120.6(3)
C12 C11 C16 118.0(3)
C16 C11 C10 121.4(3)
C11 C12 H12 120.0
C11 C12 C13 120.0(4)
C13 C12 H12 120.0
C12 C13 H13 119.9
C14 C13 C12 120.3(4)
C14 C13 H13 119.9
C13 C14 H14 119.9
C15 C14 C13 120.2(4)
C15 C14 H14 119.9
C14 C15 H15 120.3
C14 C15 C16 119.4(4)
C16 C15 H15 120.3
C11 C16 C15 122.1(4)
C11 C16 H16 118.9
C15 C16 H16 118.9
O1 C17 C6 109.3(2)
O2 C17 O1 124.7(3)
O2 C17 C6 126.0(3)
O1 C18 H18A 109.3
O1 C18 H18B 109.3
O1 C18 C19 111.5(2)
H18A C18 H18B 108.0
C19 C18 H18A 109.3
C19 C18 H18B 109.3
C18 C19 H19A 109.5
C18 C19 H19B 109.5
C18 C19 H19C 109.5
H19A C19 H19B 109.5
H19A C19 H19C 109.5
H19B C19 H19C 109.5
O3 C20 O4 124.1(3)
O3 C20 C4 125.9(3)
O4 C20 C4 110.0(2)
O4 C21 H21A 109.3
O4 C21 H21B 109.3
H21A C21 H21B 108.0
C22 C21 O4 111.6(3)
C22 C21 H21A 109.3
C22 C21 H21B 109.3
C21 C22 H22A 109.5
C21 C22 H22B 109.5
C21 C22 H22C 109.5
H22A C22 H22B 109.5
H22A C22 H22C 109.5
H22B C22 H22C 109.5
C24 C23 C3 119.9(2)
C24 C23 C28 119.8(3)
C28 C23 C3 120.4(2)
C23 C24 H24 120.0
C25 C24 C23 120.1(3)
C25 C24 H24 120.0
O5 C25 C24 123.9(3)
O5 C25 C26 116.0(3)
C24 C25 C26 120.0(3)
O6 C26 C25 120.6(3)
O6 C26 C27 119.5(3)
C25 C26 C27 119.9(3)
O7 C27 C26 115.1(3)
O7 C27 C28 125.1(3)
C28 C27 C26 119.7(3)
C23 C28 H28 119.8
C27 C28 C23 120.4(3)
C27 C28 H28 119.8
O5 C29 H29A 109.5
O5 C29 H29B 109.5
O5 C29 H29C 109.5
H29A C29 H29B 109.5
H29A C29 H29C 109.5
H29B C29 H29C 109.5
O6 C30 H30A 109.5
O6 C30 H30B 109.5
O6 C30 H30C 109.5
H30A C30 H30B 109.5
H30A C30 H30C 109.5
H30B C30 H30C 109.5
O7 C31 H31A 109.5
O7 C31 H31B 109.5
O7 C31 H31C 109.5
H31A C31 H31B 109.5
H31A C31 H31C 109.5
H31B C31 H31C 109.5
O8 C32 O9 122.1(3)
O8 C32 C2 124.9(3)
O9 C32 C2 112.9(2)
O9 C33 H33A 110.7
O9 C33 H33B 110.7
O9 C33 C34 105.0(3)
H33A C33 H33B 108.8
C34 C33 H33A 110.7
C34 C33 H33B 110.7
C33 C34 H34A 109.5
C33 C34 H34B 109.5
C33 C34 H34C 109.5
H34A C34 H34B 109.5
H34A C34 H34C 109.5
H34B C34 H34C 109.5
O10 C35 C9 115.0(2)
O11 C35 O10 122.4(3)
O11 C35 C9 122.7(3)
O10 C36 H36A 109.0
O10 C36 H36B 109.0
O10 C36 C37 112.8(3)
H36A C36 H36B 107.8
C37 C36 H36A 109.0
C37 C36 H36B 109.0
C36 C37 H37A 109.5
C36 C37 H37B 109.5
C36 C37 H37C 109.5
H37A C37 H37B 109.5
H37A C37 H37C 109.5
H37B C37 H37C 109.5
N3 C38 H38 117.9
N3 C38 C39 124.3(3)
C39 C38 H38 117.9
C38 C39 C40 121.0(2)
C38 C39 C69 120.5(3)
C69 C39 C40 118.5(2)
C39 C40 H40 108.4
C39 C40 C41 111.1(2)
C39 C40 C60 110.2(2)
C41 C40 H40 108.4
C60 C40 H40 108.4
C60 C40 C41 110.4(2)
C40 C41 C44 117.7(2)
C42 C41 C40 117.5(2)
C42 C41 C44 90.07(19)
C57 C41 C40 110.1(2)
C57 C41 C42 110.5(2)
C57 C41 C44 109.4(2)
N3 C42 C41 115.6(2)
N3 C42 H42 111.5
N3 C42 C43 115.7(2)
C41 C42 H42 111.5
C41 C42 C43 89.45(19)
C43 C42 H42 111.5
C44 C43 C42 89.91(19)
C47 C43 C42 117.9(2)
C47 C43 C44 117.2(2)
C54 C43 C42 108.0(2)
C54 C43 C44 111.4(2)
C54 C43 C47 110.7(2)
N4 C44 C41 114.0(2)
N4 C44 C43 114.9(2)
N4 C44 H44 112.3
C41 C44 H44 112.3
C43 C44 C41 89.07(19)
C43 C44 H44 112.3
N4 C45 H45 117.8
N4 C45 C46 124.4(2)
C46 C45 H45 117.8
C45 C46 C47 120.6(2)
C45 C46 C72 121.7(2)
C72 C46 C47 117.7(2)
C43 C47 H47 108.0
C46 C47 C43 110.3(2)
C46 C47 H47 108.0
C46 C47 C48 111.8(2)
C48 C47 C43 110.6(2)
C48 C47 H47 108.0
C49 C48 C47 121.1(3)
C53 C48 C47 121.1(3)
C53 C48 C49 117.8(3)
C48 C49 H49 119.3
C48 C49 C50 121.4(3)
C50 C49 H49 119.3
C49 C50 H50 119.9
C51 C50 C49 120.2(4)
C51 C50 H50 119.9
C50 C51 H51 120.4
C52 C51 C50 119.1(3)
C52 C51 H51 120.4
C51 C52 H52 119.5
C51 C52 C53 121.0(3)
C53 C52 H52 119.5
C48 C53 C52 120.5(3)
C48 C53 H53 119.7
C52 C53 H53 119.7
O12 C54 C43 109.8(2)
O13 C54 O12 125.0(3)
O13 C54 C43 125.2(2)
O12 C55 H55A 109.2
O12 C55 H55B 109.2
O12 C55 C56 112.0(2)
H55A C55 H55B 107.9
C56 C55 H55A 109.2
C56 C55 H55B 109.2
C55 C56 H56A 109.5
C55 C56 H56B 109.5
C55 C56 H56C 109.5
H56A C56 H56B 109.5
H56A C56 H56C 109.5
H56B C56 H56C 109.5
O14 C57 O15 124.0(3)
O14 C57 C41 125.8(3)
O15 C57 C41 110.2(2)
O15 C58 H58A 110.1
O15 C58 H58B 110.1
O15 C58 C59 108.0(3)
H58A C58 H58B 108.4
C59 C58 H58A 110.1
C59 C58 H58B 110.1
C58 C59 H59A 109.5
C58 C59 H59B 109.5
C58 C59 H59C 109.5
H59A C59 H59B 109.5
H59A C59 H59C 109.5
H59B C59 H59C 109.5
C61 C60 C40 119.4(2)
C65 C60 C40 120.3(2)
C65 C60 C61 120.1(3)
C60 C61 H61 120.0
C62 C61 C60 120.0(3)
C62 C61 H61 120.0
O16 C62 C61 124.5(3)
O16 C62 C63 115.5(2)
C61 C62 C63 120.0(3)
O17 C63 C62 120.0(3)
O17 C63 C64 120.3(3)
C64 C63 C62 119.7(3)
O18 C64 C63 115.6(3)
O18 C64 C65 124.5(3)
C63 C64 C65 119.8(3)
C60 C65 C64 120.1(3)
C60 C65 H65 119.9
C64 C65 H65 119.9
O16 C66 H66A 109.5
O16 C66 H66B 109.5
O16 C66 H66C 109.5
H66A C66 H66B 109.5
H66A C66 H66C 109.5
H66B C66 H66C 109.5
O17 C67 H67A 109.5
O17 C67 H67B 109.5
O17 C67 H67C 109.5
H67A C67 H67B 109.5
H67A C67 H67C 109.5
H67B C67 H67C 109.5
O18 C68 H68A 109.5
O18 C68 H68B 109.5
O18 C68 H68C 109.5
H68A C68 H68B 109.5
H68A C68 H68C 109.5
H68B C68 H68C 109.5
O19 C69 O20 122.0(3)
O19 C69 C39 124.3(3)
O20 C69 C39 113.7(2)
O20 C70 H70A 110.5
O20 C70 H70B 110.5
O20 C70 C71 106.3(3)
H70A C70 H70B 108.7
C71 C70 H70A 110.5
C71 C70 H70B 110.5
C70 C71 H71A 109.5
C70 C71 H71B 109.5
C70 C71 H71C 109.5
H71A C71 H71B 109.5
H71A C71 H71C 109.5
H71B C71 H71C 109.5
O21 C72 C46 114.8(2)
O22 C72 O21 122.1(3)
O22 C72 C46 123.1(3)
O21 C73 H73A 110.6
O21 C73 H73B 110.6
O21 C73 C74 105.9(4)
H73A C73 H73B 108.7
C74 C73 H73A 110.6
C74 C73 H73B 110.6
C73 C74 H74A 109.5
C73 C74 H74B 109.5
C73 C74 H74C 109.5
H74A C74 H74B 109.5
H74A C74 H74C 109.5
H74B C74 H74C 109.5
O21 C73' H73C 108.0
O21 C73' H73D 108.0
O21 C73' C74' 117.3(5)
H73C C73' H73D 107.2
C74' C73' H73C 108.0
C74' C73' H73D 108.0
C73' C74' H74D 109.5
C73' C74' H74E 109.5
C73' C74' H74F 109.5
H74D C74' H74E 109.5
H74D C74' H74F 109.5
H74E C74' H74F 109.5

loop_
_geom_bond_atom_site_label_1
_geom_bond_atom_site_label_2
_geom_bond_distance
O1 C17 1.337(3)
O1 C18 1.461(3)
O2 C17 1.202(3)
O3 C20 1.206(3)
O4 C20 1.344(4)
O4 C21 1.465(4)
O5 C25 1.367(3)
O5 C29 1.433(4)
O6 C26 1.383(4)
O6 C30 1.421(4)
O7 C27 1.367(4)
O7 C31 1.415(4)
O8 C32 1.219(3)
O9 C32 1.350(3)
O9 C33 1.439(4)
O10 C35 1.343(3)
O10 C36 1.459(4)
O11 C35 1.222(3)
O12 C54 1.337(3)
O12 C55 1.470(3)
O13 C54 1.202(3)
O14 C57 1.203(3)
O15 C57 1.337(3)
O15 C58 1.459(3)
O16 C62 1.367(3)
O16 C66 1.427(4)
O17 C63 1.385(3)
O17 C67 1.426(4)
O18 C64 1.356(4)
O18 C68 1.430(5)
O19 C69 1.225(3)
O20 C69 1.352(4)
O20 C70 1.442(4)
O21 C72 1.346(3)
O21 C73 1.447(4)
O21 C73' 1.447(4)
O22 C72 1.219(3)
N1 C7 1.443(3)
N1 C8 1.348(3)
N2 C1 1.350(4)
N2 C5 1.445(4)
N3 C38 1.351(3)
N3 C42 1.443(3)
N4 C44 1.446(3)
N4 C45 1.346(3)
C1 H1 0.9500
C1 C2 1.356(4)
C2 C3 1.513(4)
C2 C32 1.444(4)
C3 H3 1.0000
C3 C4 1.562(4)
C3 C23 1.525(4)
C4 C5 1.554(4)
C4 C7 1.586(4)
C4 C20 1.520(4)
C5 H5 1.0000
C5 C6 1.586(4)
C6 C7 1.550(4)
C6 C10 1.553(4)
C6 C17 1.519(4)
C7 H7 1.0000
C8 H8 0.9500
C8 C9 1.357(4)
C9 C10 1.514(4)
C9 C35 1.448(4)
C10 H10 1.0000
C10 C11 1.530(4)
C11 C12 1.387(4)
C11 C16 1.387(5)
C12 H12 0.9500
C12 C13 1.407(6)
C13 H13 0.9500
C13 C14 1.390(7)
C14 H14 0.9500
C14 C15 1.355(6)
C15 H15 0.9500
C15 C16 1.401(5)
C16 H16 0.9500
C18 H18A 0.9900
C18 H18B 0.9900
C18 C19 1.500(5)
C19 H19A 0.9800
C19 H19B 0.9800
C19 H19C 0.9800
C21 H21A 0.9900
C21 H21B 0.9900
C21 C22 1.459(6)
C22 H22A 0.9800
C22 H22B 0.9800
C22 H22C 0.9800
C23 C24 1.396(4)
C23 C28 1.396(4)
C24 H24 0.9500
C24 C25 1.391(4)
C25 C26 1.399(4)
C26 C27 1.400(4)
C27 C28 1.391(4)
C28 H28 0.9500
C29 H29A 0.9800
C29 H29B 0.9800
C29 H29C 0.9800
C30 H30A 0.9800
C30 H30B 0.9800
C30 H30C 0.9800
C31 H31A 0.9800
C31 H31B 0.9800
C31 H31C 0.9800
C33 H33A 0.9900
C33 H33B 0.9900
C33 C34 1.516(6)
C34 H34A 0.9800
C34 H34B 0.9800
C34 H34C 0.9800
C36 H36A 0.9900
C36 H36B 0.9900
C36 C37 1.488(6)
C37 H37A 0.9800
C37 H37B 0.9800
C37 H37C 0.9800
C38 H38 0.9500
C38 C39 1.356(4)
C39 C40 1.519(4)
C39 C69 1.446(4)
C40 H40 1.0000
C40 C41 1.555(4)
C40 C60 1.528(4)
C41 C42 1.549(4)
C41 C44 1.585(4)
C41 C57 1.522(4)
C42 H42 1.0000
C42 C43 1.582(4)
C43 C44 1.557(4)
C43 C47 1.550(4)
C43 C54 1.523(4)
C44 H44 1.0000
C45 H45 0.9500
C45 C46 1.357(4)
C46 C47 1.514(4)
C46 C72 1.440(4)
C47 H47 1.0000
C47 C48 1.534(4)
C48 C49 1.392(4)
C48 C53 1.384(4)
C49 H49 0.9500
C49 C50 1.394(5)
C50 H50 0.9500
C50 C51 1.375(5)
C51 H51 0.9500
C51 C52 1.374(6)
C52 H52 0.9500
C52 C53 1.400(5)
C53 H53 0.9500
C55 H55A 0.9900
C55 H55B 0.9900
C55 C56 1.490(5)
C56 H56A 0.9800
C56 H56B 0.9800
C56 H56C 0.9800
C58 H58A 0.9900
C58 H58B 0.9900
C58 C59 1.482(5)
C59 H59A 0.9800
C59 H59B 0.9800
C59 H59C 0.9800
C60 C61 1.390(4)
C60 C65 1.381(4)
C61 H61 0.9500
C61 C62 1.386(4)
C62 C63 1.398(4)
C63 C64 1.387(4)
C64 C65 1.398(4)
C65 H65 0.9500
C66 H66A 0.9800
C66 H66B 0.9800
C66 H66C 0.9800
C67 H67A 0.9800
C67 H67B 0.9800
C67 H67C 0.9800
C68 H68A 0.9800
C68 H68B 0.9800
C68 H68C 0.9800
C70 H70A 0.9900
C70 H70B 0.9900
C70 C71 1.504(5)
C71 H71A 0.9800
C71 H71B 0.9800
C71 H71C 0.9800
C73 H73A 0.9900
C73 H73B 0.9900
C73 C74 1.495(6)
C74 H74A 0.9800
C74 H74B 0.9800
C74 H74C 0.9800
C73' H73C 0.9900
C73' H73D 0.9900
C73' C74' 1.511(8)
C74' H74D 0.9800
C74' H74E 0.9800
C74' H74F 0.9800

loop_
_geom_torsion_atom_site_label_1
_geom_torsion_atom_site_label_2
_geom_torsion_atom_site_label_3
_geom_torsion_atom_site_label_4
_geom_torsion
O5 C25 C26 O6 -2.4(4)
O5 C25 C26 C27 179.6(3)
O6 C26 C27 O7 5.2(4)
O6 C26 C27 C28 -174.2(3)
O7 C27 C28 C23 178.1(3)
O16 C62 C63 O17 2.2(4)
O16 C62 C63 C64 -175.8(3)
O17 C63 C64 O18 0.9(5)
O17 C63 C64 C65 -178.5(3)
O18 C64 C65 C60 179.1(3)
N1 C8 C9 C10 4.8(4)
N1 C8 C9 C35 -178.1(3)
N2 C1 C2 C3 6.4(4)
N2 C1 C2 C32 -174.4(3)
N2 C5 C6 C7 -108.4(2)
N2 C5 C6 C10 14.1(3)
N2 C5 C6 C17 138.7(2)
N3 C38 C39 C40 6.5(4)
N3 C38 C39 C69 -176.2(3)
N3 C42 C43 C44 -109.1(2)
N3 C42 C43 C47 12.1(3)
N3 C42 C43 C54 138.4(2)
N4 C45 C46 C47 3.8(4)
N4 C45 C46 C72 -175.5(3)
C1 N2 C5 C4 -14.2(4)
C1 N2 C5 C6 88.4(3)
C1 C2 C3 C4 -30.9(3)
C1 C2 C3 C23 93.1(3)
C1 C2 C32 O8 179.7(3)
C1 C2 C32 O9 1.1(4)
C2 C3 C4 C5 32.7(3)
C2 C3 C4 C7 -72.3(3)
C2 C3 C4 C20 161.6(2)
C2 C3 C23 C24 -79.6(3)
C2 C3 C23 C28 99.6(3)
C3 C2 C32 O8 -1.2(4)
C3 C2 C32 O9 -179.7(2)
C3 C4 C5 N2 -12.4(3)
C3 C4 C5 C6 -130.8(2)
C3 C4 C7 N1 12.6(3)
C3 C4 C7 C6 130.2(2)
C3 C4 C20 O3 -125.5(3)
C3 C4 C20 O4 56.5(3)
C3 C23 C24 C25 -177.2(3)
C3 C23 C28 C27 179.7(3)
C4 C3 C23 C24 43.6(3)
C4 C3 C23 C28 -137.1(3)
C4 C5 C6 C7 9.7(2)
C4 C5 C6 C10 132.2(2)
C4 C5 C6 C17 -103.2(2)
C5 N2 C1 C2 18.7(4)
C5 C4 C7 N1 -107.9(2)
C5 C4 C7 C6 9.7(2)
C5 C4 C20 O3 6.3(4)
C5 C4 C20 O4 -171.7(2)
C5 C6 C7 N1 108.1(2)
C5 C6 C7 C4 -9.53(19)
C5 C6 C10 C9 -76.9(3)
C5 C6 C10 C11 160.1(2)
C5 C6 C17 O1 -71.2(3)
C5 C6 C17 O2 107.0(3)
C6 C10 C11 C12 -122.6(3)
C6 C10 C11 C16 56.3(3)
C7 N1 C8 C9 14.2(4)
C7 C4 C5 N2 108.9(2)
C7 C4 C5 C6 -9.51(19)
C7 C4 C20 O3 103.6(3)
C7 C4 C20 O4 -74.4(3)
C7 C6 C10 C9 29.8(3)
C7 C6 C10 C11 -93.2(3)
C7 C6 C17 O1 -167.8(2)
C7 C6 C17 O2 10.3(4)
C8 N1 C7 C4 94.0(3)
C8 N1 C7 C6 -8.1(4)
C8 C9 C10 C6 -25.7(4)
C8 C9 C10 C11 97.9(3)
C8 C9 C35 O10 -1.7(4)
C8 C9 C35 O11 177.8(3)
C9 C10 C11 C12 114.0(3)
C9 C10 C11 C16 -67.0(3)
C10 C6 C7 N1 -14.7(4)
C10 C6 C7 C4 -132.4(2)
C10 C6 C17 O1 58.8(3)
C10 C6 C17 O2 -123.1(3)
C10 C9 C35 O10 175.5(2)
C10 C9 C35 O11 -5.0(4)
C10 C11 C12 C13 178.5(3)
C10 C11 C16 C15 -178.2(3)
C11 C12 C13 C14 0.4(5)
C12 C11 C16 C15 0.8(5)
C12 C13 C14 C15 -0.7(6)
C13 C14 C15 C16 1.0(6)
C14 C15 C16 C11 -1.1(6)
C16 C11 C12 C13 -0.5(5)
C17 O1 C18 C19 81.8(3)
C17 C6 C7 N1 -143.8(2)
C17 C6 C7 C4 98.6(2)
C17 C6 C10 C9 159.9(2)
C17 C6 C10 C11 36.8(3)
C18 O1 C17 O2 1.6(4)
C18 O1 C17 C6 179.7(2)
C20 O4 C21 C22 84.9(4)
C20 C4 C5 N2 -140.8(2)
C20 C4 C5 C6 100.7(2)
C20 C4 C7 N1 139.4(2)
C20 C4 C7 C6 -103.0(2)
C21 O4 C20 O3 6.6(4)
C21 O4 C20 C4 -175.4(2)
C23 C3 C4 C5 -90.4(3)
C23 C3 C4 C7 164.6(2)
C23 C3 C4 C20 38.6(3)
C23 C24 C25 O5 176.7(3)
C23 C24 C25 C26 -2.4(5)
C24 C23 C28 C27 -1.1(4)
C24 C25 C26 O6 176.7(3)
C24 C25 C26 C27 -1.3(5)
C25 C26 C27 O7 -176.8(3)
C25 C26 C27 C28 3.7(5)
C26 C27 C28 C23 -2.5(4)
C28 C23 C24 C25 3.6(4)
C29 O5 C25 C24 1.3(5)
C29 O5 C25 C26 -179.6(3)
C30 O6 C26 C25 86.3(4)
C30 O6 C26 C27 -95.7(3)
C31 O7 C27 C26 -178.8(3)
C31 O7 C27 C28 0.6(5)
C32 O9 C33 C34 176.7(4)
C32 C2 C3 C4 149.9(2)
C32 C2 C3 C23 -86.1(3)
C33 O9 C32 O8 -1.3(5)
C33 O9 C32 C2 177.3(3)
C35 O10 C36 C37 79.6(4)
C35 C9 C10 C6 157.1(2)
C35 C9 C10 C11 -79.2(3)
C36 O10 C35 O11 -6.0(4)
C36 O10 C35 C9 173.5(3)
C38 N3 C42 C41 -10.6(4)
C38 N3 C42 C43 92.0(3)
C38 C39 C40 C41 -27.6(3)
C38 C39 C40 C60 95.1(3)
C38 C39 C69 O19 -178.5(3)
C38 C39 C69 O20 1.4(4)
C39 C40 C41 C42 29.4(3)
C39 C40 C41 C44 -76.6(3)
C39 C40 C41 C57 157.1(2)
C39 C40 C60 C61 -66.0(3)
C39 C40 C60 C65 118.1(3)
C40 C39 C69 O19 -1.2(4)
C40 C39 C69 O20 178.8(2)
C40 C41 C42 N3 -12.4(3)
C40 C41 C42 C43 -130.9(2)
C40 C41 C44 N4 13.9(3)
C40 C41 C44 C43 130.8(2)
C40 C41 C57 O14 -118.4(3)
C40 C41 C57 O15 61.3(3)
C40 C60 C61 C62 -175.4(3)
C40 C60 C65 C64 177.3(3)
C41 C40 C60 C61 57.0(3)
C41 C40 C60 C65 -118.8(3)
C41 C42 C43 C44 9.34(19)
C41 C42 C43 C47 130.5(2)
C41 C42 C43 C54 -103.2(2)
C42 N3 C38 C39 14.7(4)
C42 C41 C44 N4 -107.6(2)
C42 C41 C44 C43 9.3(2)
C42 C41 C57 O14 13.1(4)
C42 C41 C57 O15 -167.2(2)
C42 C43 C44 N4 107.1(2)
C42 C43 C44 C41 -9.13(19)
C42 C43 C47 C46 -72.0(3)
C42 C43 C47 C48 163.8(2)
C42 C43 C54 O12 -66.7(3)
C42 C43 C54 O13 111.2(3)
C43 C47 C48 C49 66.8(3)
C43 C47 C48 C53 -110.1(3)
C44 N4 C45 C46 19.9(4)
C44 C41 C42 N3 109.3(2)
C44 C41 C42 C43 -9.17(19)
C44 C41 C57 O14 110.7(3)
C44 C41 C57 O15 -69.6(3)
C44 C43 C47 C46 33.7(3)
C44 C43 C47 C48 -90.4(3)
C44 C43 C54 O12 -163.9(2)
C44 C43 C54 O13 14.0(4)
C45 N4 C44 C41 87.8(3)
C45 N4 C44 C43 -13.0(4)
C45 C46 C47 C43 -29.6(3)
C45 C46 C47 C48 93.9(3)
C45 C46 C72 O21 -1.3(4)
C45 C46 C72 O22 178.3(3)
C46 C47 C48 C49 -56.6(4)
C46 C47 C48 C53 126.6(3)
C47 C43 C44 N4 -14.7(3)
C47 C43 C44 C41 -130.9(2)
C47 C43 C54 O12 63.8(3)
C47 C43 C54 O13 -118.3(3)
C47 C46 C72 O21 179.3(2)
C47 C46 C72 O22 -1.1(4)
C47 C48 C49 C50 -176.4(3)
C47 C48 C53 C52 177.1(3)
C48 C49 C50 C51 -0.9(6)
C49 C48 C53 C52 0.1(4)
C49 C50 C51 C52 0.6(6)
C50 C51 C52 C53 0.1(5)
C51 C52 C53 C48 -0.5(5)
C53 C48 C49 C50 0.6(5)
C54 O12 C55 C56 84.5(3)
C54 C43 C44 N4 -143.6(2)
C54 C43 C44 C41 100.2(2)
C54 C43 C47 C46 163.0(2)
C54 C43 C47 C48 38.8(3)
C55 O12 C54 O13 -0.7(4)
C55 O12 C54 C43 177.1(2)
C57 O15 C58 C59 176.9(3)
C57 C41 C42 N3 -140.0(2)
C57 C41 C42 C43 101.6(2)
C57 C41 C44 N4 140.5(2)
C57 C41 C44 C43 -102.5(2)
C58 O15 C57 O14 10.7(4)
C58 O15 C57 C41 -169.0(2)
C60 C40 C41 C42 -93.1(3)
C60 C40 C41 C44 160.9(2)
C60 C40 C41 C57 34.6(3)
C60 C61 C62 O16 175.7(3)
C60 C61 C62 C63 -2.5(4)
C61 C60 C65 C64 1.6(5)
C61 C62 C63 O17 -179.5(3)
C61 C62 C63 C64 2.5(5)
C62 C63 C64 O18 178.9(3)
C62 C63 C64 C65 -0.5(5)
C63 C64 C65 C60 -1.5(5)
C65 C60 C61 C62 0.4(4)
C66 O16 C62 C61 -6.0(4)
C66 O16 C62 C63 172.3(3)
C67 O17 C63 C62 81.3(4)
C67 O17 C63 C64 -100.7(3)
C68 O18 C64 C63 -175.7(4)
C68 O18 C64 C65 3.7(6)
C69 O20 C70 C71 175.1(3)
C69 C39 C40 C41 155.1(2)
C69 C39 C40 C60 -82.3(3)
C70 O20 C69 O19 -0.1(4)
C70 O20 C69 C39 179.9(3)
C72 O21 C73 C74 176.4(4)
C72 O21 C73' C74' 77.8(6)
C72 C46 C47 C43 149.7(2)
C72 C46 C47 C48 -86.8(3)
C73 O21 C72 O22 -2.6(4)
C73 O21 C72 C46 177.0(3)
C73' O21 C72 O22 -2.6(4)
C73' O21 C72 C46 177.0(3)
